data_4506249
loop_
_publ_author_name
'Singh, Devendra'
'Baruah, Jubaraj B.'

_publ_section_title
;
 Solid State Assemblies of Cyclic Imides Tethered Hydroxy Benzoic Acids
 with Pyridine and Quinoline: Toward the Formation of Channels and
 Cavities
;
_journal_issue 6
_journal_name_full 'Crystal Growth &amp; Design'
_journal_page_first 3169
_journal_paper_doi 10.1021/cg300342a
_journal_volume 12
_journal_year 2012
_chemical_formula_sum 'C53 H35 N5 O10'
_chemical_formula_weight 901.86
_chemical_name_systematic
; 
 ? 
;
_space_group_IT_number 2
_symmetry_cell_setting triclinic
_symmetry_space_group_name_Hall '-P 1'
_symmetry_space_group_name_H-M 'P -1'
_atom_sites_solution_hydrogens geom
_atom_sites_solution_primary direct
_atom_sites_solution_secondary difmap
_audit_creation_method SHELXL-97
_cell_angle_alpha 98.580(2)
_cell_angle_beta 101.655(2)
_cell_angle_gamma 96.513(2)
_cell_formula_units_Z 1
_cell_length_a 9.3051(3)
_cell_length_b 9.3350(3)
_cell_length_c 13.7530(4)
_cell_measurement_reflns_used 5958
_cell_measurement_temperature 296(2)
_cell_measurement_theta_max 0.984
_cell_measurement_theta_min 0.974
_cell_volume 1144.12(6)
_computing_cell_refinement 'Bruker SMART'
_computing_data_collection 'Bruker SMART'
_computing_data_reduction 'Bruker SAINT'
_computing_molecular_graphics 'Bruker SHELXTL'
_computing_publication_material 'Bruker SHELXTL'
_computing_structure_refinement 'SHELXL-97 (Sheldrick, 1997)'
_computing_structure_solution 'SHELXS-97 (Sheldrick, 1990)'
_diffrn_ambient_temperature 296(2)
_diffrn_measured_fraction_theta_full 0.994
_diffrn_measured_fraction_theta_max 0.994
_diffrn_measurement_device_type 'CCD area detector'
_diffrn_measurement_method 'phi and omega scans'
_diffrn_radiation_monochromator graphite
_diffrn_radiation_source 'fine-focus sealed tube'
_diffrn_radiation_type MoK\a
_diffrn_radiation_wavelength 0.71073
_diffrn_reflns_av_R_equivalents 0.0183
_diffrn_reflns_av_sigmaI/netI 0.0163
_diffrn_reflns_limit_h_max 11
_diffrn_reflns_limit_h_min -11
_diffrn_reflns_limit_k_max 11
_diffrn_reflns_limit_k_min -11
_diffrn_reflns_limit_l_max 16
_diffrn_reflns_limit_l_min -15
_diffrn_reflns_number 14915
_diffrn_reflns_theta_full 25.00
_diffrn_reflns_theta_max 25.00
_diffrn_reflns_theta_min 1.54
_exptl_absorpt_coefficient_mu 0.092
_exptl_absorpt_correction_type none
_exptl_crystal_colour colorless
_exptl_crystal_density_diffrn 1.309
_exptl_crystal_density_method 'not measured'
_exptl_crystal_description blocks
_exptl_crystal_F_000 468.0
_exptl_crystal_size_max 0.30
_exptl_crystal_size_mid 0.24
_exptl_crystal_size_min 0.18
_refine_diff_density_max 0.537
_refine_diff_density_min -0.214
_refine_diff_density_rms 0.045
_refine_ls_extinction_method none
_refine_ls_goodness_of_fit_ref 1.045
_refine_ls_hydrogen_treatment mixed
_refine_ls_matrix_type full
_refine_ls_number_parameters 326
_refine_ls_number_reflns 3995
_refine_ls_number_restraints 0
_refine_ls_restrained_S_all 1.045
_refine_ls_R_factor_all 0.0567
_refine_ls_R_factor_gt 0.0474
_refine_ls_shift/su_max 0.000
_refine_ls_shift/su_mean 0.000
_refine_ls_structure_factor_coef Fsqd
_refine_ls_weighting_details 'calc w=1/[\s^2^(Fo^2^)+(0.0773P)^2^+0.2734P] where P=(Fo^2^+2Fc^2^)/3'
_refine_ls_weighting_scheme calc
_refine_ls_wR_factor_gt 0.1315
_refine_ls_wR_factor_ref 0.1408
_reflns_number_gt 3233
_reflns_number_total 3995
_reflns_threshold_expression >2sigma(I)
_cod_data_source_file cg300342a_si_008.cif
_cod_data_source_block dev
_cod_depositor_comments
;
The following automatic conversions were performed:

'_symmetry_cell_setting' value 'Triclinic' changed to 'triclinic'
according to /home/saulius/struct/CIF-dictionaries/cif_core.dic
dictionary named 'cif_core.dic' version 2.4.1 from 2010-06-29.

Automatic conversion script
Id: cif_fix_values 1891 2012-01-12 08:04:46Z andrius 
;
_cod_original_sg_symbol_H-M P-1
_cod_database_code 4506249

loop_
_symmetry_equiv_pos_as_xyz
'x, y, z'
'-x, -y, -z'

loop_
_atom_site_label
_atom_site_type_symbol
_atom_site_fract_x
_atom_site_fract_y
_atom_site_fract_z
_atom_site_U_iso_or_equiv
_atom_site_adp_type
_atom_site_occupancy
_atom_site_symmetry_multiplicity
_atom_site_calc_flag
_atom_site_refinement_flags
C9 C 0.68784(16) 0.27843(17) 0.14707(11) 0.0361(4) Uani 1 1 d .
C7 C 0.33629(15) 0.43876(15) 0.15383(11) 0.0318(3) Uani 1 1 d .
C8 C 0.58441(16) 0.38645(16) 0.14904(11) 0.0359(4) Uani 1 1 d .
C17 C 0.48384(17) 0.07906(17) 0.13028(12) 0.0388(4) Uani 1 1 d .
C2 C 0.32663(16) 0.49486(16) 0.25148(11) 0.0355(3) Uani 1 1 d .
C3 C 0.23036(18) 0.59656(17) 0.26502(12) 0.0410(4) Uani 1 1 d .
H3 H 0.2232 0.6349 0.3300 0.049 Uiso 1 1 calc R
C18 C 0.63594(17) 0.12812(17) 0.13894(11) 0.0364(4) Uani 1 1 d .
C4 C 0.14531(17) 0.64151(17) 0.18364(12) 0.0401(4) Uani 1 1 d .
C19 C 0.37798(17) 0.18493(17) 0.13032(13) 0.0409(4) Uani 1 1 d .
C5 C 0.15940(17) 0.58760(18) 0.08729(12) 0.0407(4) Uani 1 1 d .
H5 H 0.1051 0.6195 0.0322 0.049 Uiso 1 1 calc R
C6 C 0.25430(17) 0.48621(17) 0.07263(11) 0.0378(4) Uani 1 1 d .
H6 H 0.2628 0.4499 0.0076 0.045 Uiso 1 1 calc R
C13 C 0.73744(19) 0.02528(19) 0.13908(13) 0.0453(4) Uani 1 1 d .
C1 C 0.4160(2) 0.45118(18) 0.34319(12) 0.0454(4) Uani 1 1 d .
C10 C 0.83564(18) 0.3246(2) 0.15392(14) 0.0474(4) Uani 1 1 d .
H10 H 0.8696 0.4238 0.1601 0.057 Uiso 1 1 calc R
C11 C 0.9358(2) 0.2230(2) 0.15165(16) 0.0589(5) Uani 1 1 d .
H11 H 1.0353 0.2552 0.1551 0.071 Uiso 1 1 calc R
C16 C 0.4345(2) -0.06769(18) 0.12327(15) 0.0518(4) Uani 1 1 d .
H16 H 0.3342 -0.0997 0.1172 0.062 Uiso 1 1 calc R
C12 C 0.8880(2) 0.0774(2) 0.14438(15) 0.0560(5) Uani 1 1 d .
H12 H 0.9555 0.0114 0.1429 0.067 Uiso 1 1 calc R
C14 C 0.6819(2) -0.1241(2) 0.13299(14) 0.0555(5) Uani 1 1 d .
H14 H 0.7469 -0.1928 0.1343 0.067 Uiso 1 1 calc R
C15 C 0.5349(2) -0.16887(19) 0.12532(16) 0.0593(5) Uani 1 1 d .
H15 H 0.5009 -0.2676 0.1214 0.071 Uiso 1 1 calc R
N3 N 0.9886(3) 0.7597(3) 0.38424(16) 0.0868(6) Uani 1 1 d .
C20 C 0.8741(4) 0.6646(5) 0.3866(2) 0.1149(11) Uani 1 1 d .
H20 H 0.8130 0.6163 0.3257 0.138 Uiso 1 1 calc R
C26 C 0.483(2) 0.1321(18) 0.4916(14) 0.156(9) Uani 0.50 1 d P
C23 C 1.0410(5) 0.7998(6) 0.5626(3) 0.1609(19) Uani 1 1 d .
H23 H 1.1021 0.8489 0.6233 0.193 Uiso 1 1 calc R
C25 C 0.4880(8) 0.1125(6) 0.5666(6) 0.166(2) Uani 1 1 d .
C21 C 0.8408(5) 0.6332(6) 0.4741(3) 0.1599(19) Uani 1 1 d .
H21 H 0.7610 0.5622 0.4719 0.192 Uiso 1 1 calc R
C27 C 0.5063(6) 0.0188(5) 0.4029(3) 0.1536(19) Uani 1 1 d .
C24 C 1.0716(4) 0.8252(4) 0.4719(3) 0.1255(12) Uani 1 1 d .
H24 H 1.1547 0.8915 0.4731 0.151 Uiso 1 1 calc R
O3 O 0.04875(15) 0.73872(16) 0.19419(10) 0.0621(4) Uani 1 1 d .
H3A H 0.0411 0.7543 0.2531 0.093 Uiso 1 1 calc R
O4 O 0.62455(13) 0.51772(12) 0.16054(11) 0.0549(4) Uani 1 1 d .
O5 O 0.24679(13) 0.14960(14) 0.12461(13) 0.0707(5) Uani 1 1 d .
O2 O 0.42816(17) 0.53962(15) 0.42543(9) 0.0678(4) Uani 1 1 d .
O1 O 0.4715(2) 0.33997(19) 0.33903(11) 0.0967(7) Uani 1 1 d .
N1 N 0.43474(13) 0.33261(13) 0.13712(9) 0.0334(3) Uani 1 1 d .
C22 C 0.9226(5) 0.7042(7) 0.5622(3) 0.170(2) Uani 1 1 d .
H22 H 0.8981 0.6877 0.6223 0.204 Uiso 1 1 calc R
N2 N 0.5028(12) 0.1268(15) 0.4569(9) 0.102(3) Uani 0.50 1 d P
H25 H 0.466(6) 0.168(6) 0.617(4) 0.20(2) Uiso 1 1 d .
H2 H 0.5000 0.5000 0.5000 0.160(18) Uiso 1 2 d S
H26 H 0.476(8) 0.217(8) 0.446(5) 0.28(3) Uiso 1 1 d .

loop_
_atom_site_aniso_label
_atom_site_aniso_U_11
_atom_site_aniso_U_22
_atom_site_aniso_U_33
_atom_site_aniso_U_23
_atom_site_aniso_U_13
_atom_site_aniso_U_12
C9 0.0335(8) 0.0387(8) 0.0390(8) 0.0086(6) 0.0112(6) 0.0096(6)
C7 0.0299(7) 0.0281(7) 0.0382(8) 0.0063(6) 0.0083(6) 0.0058(6)
C8 0.0349(8) 0.0340(8) 0.0403(8) 0.0091(6) 0.0098(6) 0.0059(6)
C17 0.0384(8) 0.0334(8) 0.0447(9) 0.0038(6) 0.0098(7) 0.0081(7)
C2 0.0377(8) 0.0337(8) 0.0370(8) 0.0095(6) 0.0078(6) 0.0102(6)
C3 0.0480(9) 0.0419(9) 0.0371(8) 0.0075(7) 0.0122(7) 0.0175(7)
C18 0.0382(8) 0.0368(8) 0.0361(8) 0.0056(6) 0.0095(6) 0.0122(7)
C4 0.0373(8) 0.0387(8) 0.0478(9) 0.0108(7) 0.0094(7) 0.0152(7)
C19 0.0355(9) 0.0328(8) 0.0547(10) 0.0044(7) 0.0129(7) 0.0058(7)
C5 0.0378(8) 0.0450(9) 0.0404(8) 0.0140(7) 0.0033(7) 0.0118(7)
C6 0.0381(8) 0.0408(8) 0.0338(8) 0.0053(6) 0.0067(6) 0.0071(7)
C13 0.0469(9) 0.0457(9) 0.0451(9) 0.0062(7) 0.0082(7) 0.0206(8)
C1 0.0576(10) 0.0453(9) 0.0394(9) 0.0121(7) 0.0123(7) 0.0240(8)
C10 0.0361(9) 0.0498(10) 0.0591(10) 0.0129(8) 0.0144(7) 0.0074(7)
C11 0.0354(9) 0.0731(13) 0.0742(13) 0.0175(10) 0.0181(9) 0.0173(9)
C16 0.0498(10) 0.0342(9) 0.0697(12) 0.0068(8) 0.0115(9) 0.0059(7)
C12 0.0453(10) 0.0626(12) 0.0667(12) 0.0117(9) 0.0152(9) 0.0299(9)
C14 0.0635(12) 0.0413(10) 0.0632(12) 0.0066(8) 0.0083(9) 0.0272(9)
C15 0.0688(13) 0.0320(9) 0.0745(13) 0.0084(8) 0.0075(10) 0.0127(8)
N3 0.0829(15) 0.1120(17) 0.0720(13) 0.0052(12) 0.0290(11) 0.0353(13)
C20 0.0770(19) 0.171(3) 0.085(2) -0.003(2) 0.0126(15) 0.009(2)
C26 0.288(18) 0.069(6) 0.128(14) 0.057(8) 0.048(11) 0.046(7)
C23 0.143(4) 0.246(5) 0.067(2) -0.014(2) 0.019(2) -0.019(4)
C25 0.205(5) 0.094(3) 0.163(6) -0.013(4) -0.006(5) 0.008(3)
C21 0.103(3) 0.252(6) 0.117(3) 0.036(3) 0.033(2) -0.028(3)
C27 0.216(5) 0.089(3) 0.122(3) 0.012(2) -0.027(3) 0.009(3)
C24 0.113(2) 0.153(3) 0.095(2) -0.015(2) 0.031(2) -0.010(2)
O3 0.0687(9) 0.0707(9) 0.0600(8) 0.0183(7) 0.0190(7) 0.0478(7)
O4 0.0428(7) 0.0323(6) 0.0914(10) 0.0150(6) 0.0161(6) 0.0060(5)
O5 0.0362(7) 0.0419(7) 0.1364(14) 0.0094(8) 0.0299(8) 0.0046(5)
O2 0.0992(11) 0.0672(9) 0.0373(7) 0.0082(6) 0.0005(7) 0.0422(8)
O1 0.1648(17) 0.0929(12) 0.0480(8) 0.0196(8) 0.0135(9) 0.0924(12)
N1 0.0304(6) 0.0303(6) 0.0405(7) 0.0049(5) 0.0096(5) 0.0074(5)
C22 0.123(3) 0.298(7) 0.088(3) 0.045(3) 0.030(2) -0.005(4)
N2 0.130(5) 0.082(5) 0.087(6) 0.039(4) 0.000(4) 0.005(4)

loop_
_atom_type_symbol
_atom_type_description
_atom_type_scat_dispersion_real
_atom_type_scat_dispersion_imag
_atom_type_scat_source
C C 0.0033 0.0016 'International Tables Vol C Tables 4.2.6.8 and 6.1.1.4'
H H 0.0000 0.0000 'International Tables Vol C Tables 4.2.6.8 and 6.1.1.4'
N N 0.0061 0.0033 'International Tables Vol C Tables 4.2.6.8 and 6.1.1.4'
O O 0.0106 0.0060 'International Tables Vol C Tables 4.2.6.8 and 6.1.1.4'

loop_
_geom_angle_atom_site_label_1
_geom_angle_atom_site_label_2
_geom_angle_atom_site_label_3
_geom_angle
_geom_angle_site_symmetry_1
_geom_angle_site_symmetry_3
C10 C9 C18 120.01(14) . .
C10 C9 C8 119.71(14) . .
C18 C9 C8 120.28(13) . .
C6 C7 C2 120.13(13) . .
C6 C7 N1 119.75(13) . .
C2 C7 N1 120.11(12) . .
O4 C8 N1 120.01(13) . .
O4 C8 C9 122.85(14) . .
N1 C8 C9 117.14(13) . .
C16 C17 C18 120.10(15) . .
C16 C17 C19 119.80(15) . .
C18 C17 C19 120.10(14) . .
C7 C2 C3 118.71(13) . .
C7 C2 C1 122.81(13) . .
C3 C2 C1 118.48(13) . .
C4 C3 C2 121.26(14) . .
C9 C18 C17 120.53(14) . .
C9 C18 C13 119.72(14) . .
C17 C18 C13 119.75(15) . .
O3 C4 C3 122.70(14) . .
O3 C4 C5 118.08(13) . .
C3 C4 C5 119.21(14) . .
O5 C19 N1 119.80(14) . .
O5 C19 C17 123.05(14) . .
N1 C19 C17 117.15(13) . .
C4 C5 C6 120.17(14) . .
C7 C6 C5 120.48(14) . .
C12 C13 C14 123.58(15) . .
C12 C13 C18 118.29(16) . .
C14 C13 C18 118.12(16) . .
O1 C1 O2 122.73(15) . .
O1 C1 C2 122.36(15) . .
O2 C1 C2 114.91(13) . .
C9 C10 C11 120.49(17) . .
C12 C11 C10 120.39(16) . .
C17 C16 C15 120.19(17) . .
C11 C12 C13 121.07(16) . .
C15 C14 C13 121.14(16) . .
C14 C15 C16 120.67(16) . .
C24 N3 C20 116.3(3) . .
N3 C20 C21 123.2(3) . .
C25 C26 C27 124.9(13) . .
C22 C23 C24 119.3(4) . .
C26 C25 C27 126.1(10) . 2_656
C27 C25 N2 119.7(8) 2_656 .
C22 C21 C20 119.8(4) . .
N2 C27 C25 123.2(7) . 2_656
C25 C27 C26 108.5(6) 2_656 .
N3 C24 C23 122.8(4) . .
C8 N1 C19 124.66(12) . .
C8 N1 C7 117.12(11) . .
C19 N1 C7 116.94(11) . .
C21 C22 C23 118.5(4) . .
C27 N2 C25 116.8(10) . .

loop_
_geom_bond_atom_site_label_1
_geom_bond_atom_site_label_2
_geom_bond_distance
_geom_bond_site_symmetry_2
C9 C10 1.374(2) .
C9 C18 1.411(2) .
C9 C8 1.472(2) .
C7 C6 1.380(2) .
C7 C2 1.391(2) .
C7 N1 1.4481(18) .
C8 O4 1.2169(18) .
C8 N1 1.3941(19) .
C17 C16 1.377(2) .
C17 C18 1.413(2) .
C17 C19 1.472(2) .
C2 C3 1.395(2) .
C2 C1 1.502(2) .
C3 C4 1.383(2) .
C18 C13 1.421(2) .
C4 O3 1.3602(18) .
C4 C5 1.383(2) .
C19 O5 1.2113(19) .
C19 N1 1.4016(19) .
C5 C6 1.386(2) .
C13 C12 1.414(3) .
C13 C14 1.415(3) .
C1 O1 1.210(2) .
C1 O2 1.274(2) .
C10 C11 1.404(2) .
C11 C12 1.363(3) .
C16 C15 1.401(3) .
C14 C15 1.362(3) .
N3 C24 1.312(4) .
N3 C20 1.316(4) .
C20 C21 1.366(5) .
C26 C25 1.067(15) .
C26 C27 1.56(2) .
C23 C22 1.335(6) .
C23 C24 1.382(5) .
C25 C27 1.357(8) 2_656
C25 N2 1.566(13) .
C21 C22 1.327(6) .
C27 N2 1.168(15) .
C27 C25 1.357(8) 2_656
